data_7059623
loop_
_publ_author_name
'Rosales-V\'azquez, Luis D.'
'Mart\'inez-Otero, Diego'
'S\'anchez-Mendieta, V\'ictor'
'Jaramillo-Garc\'ia, Jonathan'
'T\'ellez-L\'opez, Antonio'
'Escudero, Roberto'
'Morales, Francisco'
'Valdes-Garc\'ia, Josue'
'Dorazco-Gonz\'alez, Alejandro'

_publ_section_title
;
 Dinuclear complexes of Mn, Co, Zn and Cd assembled with
 1,4-cyclohexanedicarboxylate: synthesis, crystal structures and
 acetonitrile fluorescence sensing properties
;
_journal_issue 25
_journal_name_full 'New Journal of Chemistry'
_journal_page_first 10317
_journal_page_last 10325
_journal_paper_doi 10.1039/D0NJ01410A
_journal_volume 44
_journal_year 2020
_chemical_formula_moiety 'C36 H40 Co2 N4 O10, 2(H2 O)'
_chemical_formula_sum 'C36 H44 Co2 N4 O12'
_chemical_formula_weight 842.61
_space_group_crystal_system monoclinic
_space_group_IT_number 14
_space_group_name_Hall '-P 2ybc'
_space_group_name_H-M_alt 'P 1 21/c 1'
_atom_sites_solution_hydrogens mixed
_audit_creation_method SHELXL-2014/7
_audit_update_record
;
2019-04-04 deposited with the CCDC.	2020-05-18 downloaded from the CCDC.
;
_cell_angle_alpha 90
_cell_angle_beta 95.7321(6)
_cell_angle_gamma 90
_cell_formula_units_Z 2
_cell_length_a 10.2385(4)
_cell_length_b 16.0725(6)
_cell_length_c 11.3029(4)
_cell_measurement_reflns_used 9880
_cell_measurement_temperature 100(2)
_cell_measurement_theta_max 27.51
_cell_measurement_theta_min 2.21
_cell_volume 1850.69(12)
_computing_cell_refinement 'Bruker SAINT'
_computing_data_collection 'Bruker APEX2'
_computing_data_reduction 'Bruker SAINT'
_computing_molecular_graphics 'Bruker SHELXTL'
_computing_publication_material 'Bruker SHELXTL'
_computing_structure_refinement 'SHELXL-2014/7 (Sheldrick, 2014)'
_computing_structure_solution 'SHELXS-97 (Sheldrick 2008)'
_diffrn_ambient_temperature 100(2)
_diffrn_measured_fraction_theta_full 0.998
_diffrn_measured_fraction_theta_max 0.998
_diffrn_measurement_device_type 'Bruker APEX-II CCD'
_diffrn_measurement_method '\w scans'
_diffrn_radiation_monochromator mirrors
_diffrn_radiation_type MoK\a
_diffrn_radiation_wavelength 0.71073
_diffrn_reflns_av_R_equivalents 0.0255
_diffrn_reflns_av_unetI/netI 0.0183
_diffrn_reflns_Laue_measured_fraction_full 0.998
_diffrn_reflns_Laue_measured_fraction_max 0.998
_diffrn_reflns_limit_h_max 13
_diffrn_reflns_limit_h_min -13
_diffrn_reflns_limit_k_max 20
_diffrn_reflns_limit_k_min -20
_diffrn_reflns_limit_l_max 14
_diffrn_reflns_limit_l_min -14
_diffrn_reflns_number 20364
_diffrn_reflns_point_group_measured_fraction_full 0.998
_diffrn_reflns_point_group_measured_fraction_max 0.998
_diffrn_reflns_theta_full 25.242
_diffrn_reflns_theta_max 27.506
_diffrn_reflns_theta_min 1.999
_diffrn_source 'Incoatec ImuS'
_exptl_absorpt_coefficient_mu 0.965
_exptl_absorpt_correction_T_max 0.7456
_exptl_absorpt_correction_T_min 0.6520
_exptl_absorpt_correction_type multi-scan
_exptl_absorpt_process_details 'SADABS 2014/5, Sheldrick'
_exptl_crystal_colour red
_exptl_crystal_density_diffrn 1.512
_exptl_crystal_description plate
_exptl_crystal_F_000 876
_exptl_crystal_size_max 0.415
_exptl_crystal_size_mid 0.339
_exptl_crystal_size_min 0.137
_refine_diff_density_max 0.389
_refine_diff_density_min -0.328
_refine_diff_density_rms 0.051
_refine_ls_extinction_method none
_refine_ls_goodness_of_fit_ref 1.063
_refine_ls_hydrogen_treatment mixed
_refine_ls_matrix_type full
_refine_ls_number_parameters 256
_refine_ls_number_reflns 4253
_refine_ls_number_restraints 6
_refine_ls_restrained_S_all 1.063
_refine_ls_R_factor_all 0.0264
_refine_ls_R_factor_gt 0.0246
_refine_ls_shift/su_max 0.003
_refine_ls_shift/su_mean 0.000
_refine_ls_structure_factor_coef Fsqd
_refine_ls_weighting_details 'w=1/[\s^2^(Fo^2^)+(0.0190P)^2^+1.5994P] where P=(Fo^2^+2Fc^2^)/3'
_refine_ls_weighting_scheme calc
_refine_ls_wR_factor_gt 0.0608
_refine_ls_wR_factor_ref 0.0618
_reflns_Friedel_coverage 0.000
_reflns_number_gt 3979
_reflns_number_total 4253
_reflns_threshold_expression 'I > 2\s(I)'
_cod_data_source_file d0nj01410a2.cif
_cod_data_source_block mo_045GOI16_0m
_cod_depositor_comments
;Adding full bibliography for 7059620--7059623.cif.

 Adding full bibliography for 7059620--7059623.cif.
;
_cod_original_sg_symbol_H-M 'P 21/c'
_cod_database_code 7059623
_shelx_shelxl_version_number 2014/7
_shelx_space_group_comment
; 
The symmetry employed for this shelxl refinement is uniquely defined 
by the following loop, which should always be used as a source of 
symmetry information in preference to the above space-group names. 
They are only intended as comments. 
;
_shelx_estimated_absorpt_t_min 0.690
_shelx_estimated_absorpt_t_max 0.879

loop_
_space_group_symop_operation_xyz
'x, y, z'
'-x, y+1/2, -z+1/2'
'-x, -y, -z'
'x, -y-1/2, z-1/2'

loop_
_atom_site_label
_atom_site_type_symbol
_atom_site_fract_x
_atom_site_fract_y
_atom_site_fract_z
_atom_site_U_iso_or_equiv
_atom_site_adp_type
_atom_site_occupancy
_atom_site_site_symmetry_order
_atom_site_calc_flag
_atom_site_refinement_flags_posn
_atom_site_refinement_flags_adp
_atom_site_refinement_flags_occupancy
_atom_site_disorder_assembly
_atom_site_disorder_group
Co1 Co 0.22609(2) 0.52204(2) 0.75134(2) 0.01199(6) Uani 1 1 d . . . . .
O1 O 0.35744(10) 0.43750(6) 0.69341(9) 0.0174(2) Uani 1 1 d . . . . .
O2 O 0.22162(10) 0.36328(7) 0.56684(10) 0.0190(2) Uani 1 1 d . . . . .
O3 O 0.80227(10) 0.41043(6) 0.41141(9) 0.0163(2) Uani 1 1 d . . . . .
O4 O 0.64786(10) 0.37034(6) 0.27561(9) 0.0164(2) Uani 1 1 d . . . . .
O5 O 0.06882(10) 0.44022(7) 0.70859(9) 0.0171(2) Uani 1 1 d D . . . .
H5A H 0.0054(15) 0.4675(10) 0.6746(16) 0.021 Uiso 1 1 d D U . . .
H5B H 0.1014(16) 0.4100(10) 0.6591(15) 0.021 Uiso 1 1 d D U . . .
O6 O -0.14886(11) 0.51113(8) 0.60136(10) 0.0213(2) Uani 1 1 d D . . . .
H6A H -0.1655(19) 0.4740(9) 0.5474(16) 0.026 Uiso 1 1 d D U . . .
H6B H -0.1595(19) 0.5568(9) 0.5660(16) 0.026 Uiso 1 1 d D U . . .
N1 N 0.26962(11) 0.49471(7) 0.93089(10) 0.0133(2) Uani 1 1 d . . . . .
N2 N 0.09498(11) 0.60116(7) 0.83475(10) 0.0144(2) Uani 1 1 d . . . . .
C1 C 0.36319(14) 0.44121(9) 0.97335(13) 0.0169(3) Uani 1 1 d . . . . .
H1 H 0.4130 0.4136 0.9187 0.020 Uiso 1 1 calc R U . . .
C2 C 0.39047(15) 0.42442(9) 1.09381(13) 0.0189(3) Uani 1 1 d . . . . .
H2 H 0.4582 0.3867 1.1213 0.023 Uiso 1 1 calc R U . . .
C3 C 0.31621(15) 0.46423(10) 1.17267(13) 0.0200(3) Uani 1 1 d . . . . .
H3 H 0.3323 0.4540 1.2556 0.024 Uiso 1 1 calc R U . . .
C4 C 0.21826(15) 0.51908(9) 1.12974(13) 0.0177(3) Uani 1 1 d . . . . .
H4 H 0.1661 0.5465 1.1828 0.021 Uiso 1 1 calc R U . . .
C5 C 0.19734(13) 0.53348(8) 1.00814(12) 0.0134(3) Uani 1 1 d . . . . .
C6 C 0.09723(13) 0.59246(8) 0.95343(12) 0.0133(3) Uani 1 1 d . . . . .
C7 C 0.01251(14) 0.63709(9) 1.01902(13) 0.0178(3) Uani 1 1 d . . . . .
H7 H 0.0136 0.6289 1.1024 0.021 Uiso 1 1 calc R U . . .
C8 C -0.07316(15) 0.69351(10) 0.96027(14) 0.0214(3) Uani 1 1 d . . . . .
H8 H -0.1309 0.7253 1.0031 0.026 Uiso 1 1 calc R U . . .
C9 C -0.07395(15) 0.70319(10) 0.83824(14) 0.0215(3) Uani 1 1 d . . . . .
H9 H -0.1313 0.7420 0.7964 0.026 Uiso 1 1 calc R U . . .
C10 C 0.01058(15) 0.65513(9) 0.77885(13) 0.0185(3) Uani 1 1 d . . . . .
H10 H 0.0086 0.6607 0.6950 0.022 Uiso 1 1 calc R U . . .
C11 C 0.33425(14) 0.38095(8) 0.61612(12) 0.0135(3) Uani 1 1 d . . . . .
C12 C 0.44971(13) 0.32827(8) 0.58349(12) 0.0135(3) Uani 1 1 d . . . . .
H12 H 0.4482 0.2756 0.6304 0.016 Uiso 1 1 calc R U . . .
C13 C 0.58343(13) 0.36864(9) 0.61738(12) 0.0138(3) Uani 1 1 d . . . . .
H13A H 0.5930 0.3813 0.7035 0.017 Uiso 1 1 calc R U . . .
H13B H 0.5887 0.4217 0.5736 0.017 Uiso 1 1 calc R U . . .
C14 C 0.69542(14) 0.31130(9) 0.58837(12) 0.0163(3) Uani 1 1 d . . . . .
H14A H 0.6947 0.2602 0.6372 0.020 Uiso 1 1 calc R U . . .
H14B H 0.7805 0.3398 0.6087 0.020 Uiso 1 1 calc R U . . .
C15 C 0.68188(14) 0.28752(9) 0.45596(13) 0.0154(3) Uani 1 1 d . . . . .
H15 H 0.7499 0.2442 0.4453 0.018 Uiso 1 1 calc R U . . .
C16 C 0.54821(15) 0.24773(9) 0.42107(14) 0.0195(3) Uani 1 1 d . . . . .
H16A H 0.5435 0.1938 0.4628 0.023 Uiso 1 1 calc R U . . .
H16B H 0.5387 0.2365 0.3345 0.023 Uiso 1 1 calc R U . . .
C17 C 0.43494(14) 0.30335(10) 0.45178(13) 0.0179(3) Uani 1 1 d . . . . .
H17A H 0.3509 0.2734 0.4334 0.022 Uiso 1 1 calc R U . . .
H17B H 0.4324 0.3541 0.4020 0.022 Uiso 1 1 calc R U . . .
C18 C 0.70944(13) 0.36064(8) 0.37662(12) 0.0133(3) Uani 1 1 d . . . . .

loop_
_atom_site_aniso_label
_atom_site_aniso_U_11
_atom_site_aniso_U_22
_atom_site_aniso_U_33
_atom_site_aniso_U_23
_atom_site_aniso_U_13
_atom_site_aniso_U_12
Co1 0.01315(10) 0.01324(10) 0.01012(9) -0.00026(7) 0.00376(7) 0.00078(7)
O1 0.0171(5) 0.0184(5) 0.0171(5) -0.0059(4) 0.0042(4) 0.0016(4)
O2 0.0150(5) 0.0179(5) 0.0246(5) -0.0050(4) 0.0042(4) -0.0026(4)
O3 0.0164(5) 0.0193(5) 0.0134(5) 0.0012(4) 0.0023(4) -0.0044(4)
O4 0.0184(5) 0.0170(5) 0.0140(5) -0.0012(4) 0.0026(4) -0.0012(4)
O5 0.0159(5) 0.0180(5) 0.0182(5) -0.0007(4) 0.0056(4) -0.0003(4)
O6 0.0233(6) 0.0251(6) 0.0151(5) -0.0032(4) 0.0002(4) -0.0014(5)
N1 0.0138(5) 0.0136(5) 0.0127(5) -0.0011(4) 0.0031(4) 0.0005(4)
N2 0.0144(5) 0.0149(6) 0.0145(6) -0.0002(5) 0.0037(4) 0.0005(4)
C1 0.0167(7) 0.0171(7) 0.0171(7) -0.0012(5) 0.0023(5) 0.0016(5)
C2 0.0192(7) 0.0174(7) 0.0194(7) 0.0010(6) -0.0013(6) 0.0029(6)
C3 0.0259(8) 0.0203(7) 0.0133(7) 0.0011(5) -0.0003(6) -0.0010(6)
C4 0.0221(7) 0.0176(7) 0.0140(7) -0.0021(5) 0.0041(5) 0.0002(6)
C5 0.0137(6) 0.0125(6) 0.0144(6) -0.0014(5) 0.0037(5) -0.0013(5)
C6 0.0134(6) 0.0124(6) 0.0146(6) -0.0010(5) 0.0043(5) -0.0013(5)
C7 0.0191(7) 0.0178(7) 0.0175(7) -0.0022(6) 0.0067(5) 0.0008(6)
C8 0.0197(7) 0.0189(7) 0.0268(8) -0.0029(6) 0.0085(6) 0.0044(6)
C9 0.0196(7) 0.0187(7) 0.0264(8) 0.0016(6) 0.0028(6) 0.0061(6)
C10 0.0197(7) 0.0190(7) 0.0170(7) 0.0025(6) 0.0029(5) 0.0027(6)
C11 0.0170(6) 0.0115(6) 0.0129(6) 0.0023(5) 0.0066(5) -0.0012(5)
C12 0.0160(6) 0.0120(6) 0.0133(6) -0.0004(5) 0.0050(5) -0.0003(5)
C13 0.0162(6) 0.0143(6) 0.0114(6) 0.0001(5) 0.0036(5) -0.0005(5)
C14 0.0166(7) 0.0171(7) 0.0157(7) 0.0049(5) 0.0041(5) 0.0027(5)
C15 0.0178(7) 0.0114(6) 0.0181(7) 0.0010(5) 0.0075(5) 0.0020(5)
C16 0.0240(7) 0.0151(7) 0.0212(7) -0.0062(6) 0.0111(6) -0.0053(6)
C17 0.0166(7) 0.0219(7) 0.0159(7) -0.0062(6) 0.0049(5) -0.0047(6)
C18 0.0143(6) 0.0133(6) 0.0135(6) -0.0016(5) 0.0070(5) 0.0013(5)

loop_
_atom_type_symbol
_atom_type_description
_atom_type_scat_dispersion_real
_atom_type_scat_dispersion_imag
_atom_type_scat_source
C C 0.0033 0.0016 'International Tables Vol C Tables 4.2.6.8 and 6.1.1.4'
H H 0.0000 0.0000 'International Tables Vol C Tables 4.2.6.8 and 6.1.1.4'
N N 0.0061 0.0033 'International Tables Vol C Tables 4.2.6.8 and 6.1.1.4'
O O 0.0106 0.0060 'International Tables Vol C Tables 4.2.6.8 and 6.1.1.4'
Co Co 0.3494 0.9721 'International Tables Vol C Tables 4.2.6.8 and 6.1.1.4'

loop_
_geom_angle_atom_site_label_1
_geom_angle_atom_site_label_2
_geom_angle_atom_site_label_3
_geom_angle
_geom_angle_site_symmetry_1
_geom_angle_site_symmetry_3
_geom_angle_publ_flag
O1 Co1 N1 95.02(4) . . ?
O1 Co1 O5 91.36(4) . . ?
N1 Co1 O5 100.20(4) . . ?
O1 Co1 O3 95.65(4) . 3_666 ?
N1 Co1 O3 161.28(4) . 3_666 ?
O5 Co1 O3 94.89(4) . 3_666 ?
O1 Co1 N2 172.02(4) . . ?
N1 Co1 N2 77.17(5) . . ?
O5 Co1 N2 88.45(4) . . ?
O3 Co1 N2 92.31(4) 3_666 . ?
O1 Co1 O4 93.67(4) . 3_666 ?
N1 Co1 O4 103.28(4) . 3_666 ?
O5 Co1 O4 155.44(4) . 3_666 ?
O3 Co1 O4 60.70(4) 3_666 3_666 ?
N2 Co1 O4 89.78(4) . 3_666 ?
O1 Co1 C18 95.44(4) . 3_666 ?
N1 Co1 C18 132.76(5) . 3_666 ?
O5 Co1 C18 125.41(4) . 3_666 ?
O3 Co1 C18 30.57(4) 3_666 3_666 ?
N2 Co1 C18 91.16(4) . 3_666 ?
O4 Co1 C18 30.13(4) 3_666 3_666 ?
C11 O1 Co1 127.45(9) . . ?
C18 O3 Co1 91.17(8) . 3_666 ?
C18 O4 Co1 88.58(8) . 3_666 ?
Co1 O5 H5A 108.6(13) . . ?
Co1 O5 H5B 99.8(13) . . ?
H5A O5 H5B 109.7(16) . . ?
H6A O6 H6B 105.3(16) . . ?
C1 N1 C5 118.85(12) . . ?
C1 N1 Co1 124.09(10) . . ?
C5 N1 Co1 117.06(9) . . ?
C10 N2 C6 118.94(12) . . ?
C10 N2 Co1 125.62(10) . . ?
C6 N2 Co1 115.41(9) . . ?
N1 C1 C2 122.84(13) . . ?
N1 C1 H1 118.6 . . ?
C2 C1 H1 118.6 . . ?
C3 C2 C1 118.14(14) . . ?
C3 C2 H2 120.9 . . ?
C1 C2 H2 120.9 . . ?
C2 C3 C4 119.55(14) . . ?
C2 C3 H3 120.2 . . ?
C4 C3 H3 120.2 . . ?
C3 C4 C5 119.14(14) . . ?
C3 C4 H4 120.4 . . ?
C5 C4 H4 120.4 . . ?
N1 C5 C4 121.46(13) . . ?
N1 C5 C6 115.15(12) . . ?
C4 C5 C6 123.38(13) . . ?
N2 C6 C7 121.77(13) . . ?
N2 C6 C5 115.05(12) . . ?
C7 C6 C5 123.17(13) . . ?
C8 C7 C6 118.68(14) . . ?
C8 C7 H7 120.7 . . ?
C6 C7 H7 120.7 . . ?
C7 C8 C9 119.40(14) . . ?
C7 C8 H8 120.3 . . ?
C9 C8 H8 120.3 . . ?
C10 C9 C8 118.57(14) . . ?
C10 C9 H9 120.7 . . ?
C8 C9 H9 120.7 . . ?
N2 C10 C9 122.61(14) . . ?
N2 C10 H10 118.7 . . ?
C9 C10 H10 118.7 . . ?
O2 C11 O1 124.48(13) . . ?
O2 C11 C12 117.60(12) . . ?
O1 C11 C12 117.88(12) . . ?
C13 C12 C11 113.53(11) . . ?
C13 C12 C17 110.66(11) . . ?
C11 C12 C17 112.03(12) . . ?
C13 C12 H12 106.7 . . ?
C11 C12 H12 106.7 . . ?
C17 C12 H12 106.7 . . ?
C12 C13 C14 111.21(11) . . ?
C12 C13 H13A 109.4 . . ?
C14 C13 H13A 109.4 . . ?
C12 C13 H13B 109.4 . . ?
C14 C13 H13B 109.4 . . ?
H13A C13 H13B 108.0 . . ?
C13 C14 C15 111.18(11) . . ?
C13 C14 H14A 109.4 . . ?
C15 C14 H14A 109.4 . . ?
C13 C14 H14B 109.4 . . ?
C15 C14 H14B 109.4 . . ?
H14A C14 H14B 108.0 . . ?
C18 C15 C16 112.68(12) . . ?
C18 C15 C14 112.19(12) . . ?
C16 C15 C14 110.30(11) . . ?
C18 C15 H15 107.1 . . ?
C16 C15 H15 107.1 . . ?
C14 C15 H15 107.1 . . ?
C15 C16 C17 112.13(12) . . ?
C15 C16 H16A 109.2 . . ?
C17 C16 H16A 109.2 . . ?
C15 C16 H16B 109.2 . . ?
C17 C16 H16B 109.2 . . ?
H16A C16 H16B 107.9 . . ?
C16 C17 C12 111.65(12) . . ?
C16 C17 H17A 109.3 . . ?
C12 C17 H17A 109.3 . . ?
C16 C17 H17B 109.3 . . ?
C12 C17 H17B 109.3 . . ?
H17A C17 H17B 108.0 . . ?
O4 C18 O3 119.55(12) . . ?
O4 C18 C15 121.67(12) . . ?
O3 C18 C15 118.66(12) . . ?
O4 C18 Co1 61.29(7) . 3_666 ?
O3 C18 Co1 58.26(7) . 3_666 ?
C15 C18 Co1 175.40(10) . 3_666 ?

loop_
_geom_bond_atom_site_label_1
_geom_bond_atom_site_label_2
_geom_bond_distance
_geom_bond_site_symmetry_2
_geom_bond_publ_flag
Co1 O1 2.0638(10) . ?
Co1 N1 2.0808(12) . ?
Co1 O5 2.0977(11) . ?
Co1 O3 2.1306(10) 3_666 ?
Co1 N2 2.1356(12) . ?
Co1 O4 2.1974(10) 3_666 ?
Co1 C18 2.5047(14) 3_666 ?
O1 C11 1.2665(17) . ?
O2 C11 1.2619(17) . ?
O3 C18 1.2742(17) . ?
O3 Co1 2.1306(10) 3_666 ?
O4 C18 1.2577(17) . ?
O4 Co1 2.1974(10) 3_666 ?
O5 H5A 0.843(14) . ?
O5 H5B 0.836(13) . ?
O6 H6A 0.859(14) . ?
O6 H6B 0.838(14) . ?
N1 C1 1.3400(18) . ?
N1 C5 1.3518(18) . ?
N2 C10 1.3377(19) . ?
N2 C6 1.3466(18) . ?
C1 C2 1.389(2) . ?
C1 H1 0.9500 . ?
C2 C3 1.385(2) . ?
C2 H2 0.9500 . ?
C3 C4 1.386(2) . ?
C3 H3 0.9500 . ?
C4 C5 1.389(2) . ?
C4 H4 0.9500 . ?
C5 C6 1.4849(19) . ?
C6 C7 1.3947(19) . ?
C7 C8 1.384(2) . ?
C7 H7 0.9500 . ?
C8 C9 1.387(2) . ?
C8 H8 0.9500 . ?
C9 C10 1.383(2) . ?
C9 H9 0.9500 . ?
C10 H10 0.9500 . ?
C11 C12 1.5289(19) . ?
C12 C13 1.5289(19) . ?
C12 C17 1.5344(19) . ?
C12 H12 1.0000 . ?
C13 C14 1.5318(19) . ?
C13 H13A 0.9900 . ?
C13 H13B 0.9900 . ?
C14 C15 1.537(2) . ?
C14 H14A 0.9900 . ?
C14 H14B 0.9900 . ?
C15 C18 1.5217(19) . ?
C15 C16 1.526(2) . ?
C15 H15 1.0000 . ?
C16 C17 1.531(2) . ?
C16 H16A 0.9900 . ?
C16 H16B 0.9900 . ?
C17 H17A 0.9900 . ?
C17 H17B 0.9900 . ?
C18 Co1 2.5047(14) 3_666 ?

loop_
_geom_hbond_atom_site_label_D
_geom_hbond_atom_site_label_H
_geom_hbond_atom_site_label_A
_geom_hbond_distance_DH
_geom_hbond_distance_HA
_geom_hbond_distance_DA
_geom_hbond_angle_DHA
_geom_hbond_site_symmetry_A
O5 H5A O6 0.843(14) 1.847(14) 2.6824(16) 170.6(18) .
O5 H5B O2 0.836(13) 1.849(14) 2.6542(15) 161.1(18) .
O6 H6A O3 0.859(14) 1.847(15) 2.6953(15) 169.1(18) 1_455
O6 H6B O2 0.838(14) 2.029(16) 2.8216(16) 157.5(17) 3_566

loop_
_geom_torsion_atom_site_label_1
_geom_torsion_atom_site_label_2
_geom_torsion_atom_site_label_3
_geom_torsion_atom_site_label_4
_geom_torsion
_geom_torsion_site_symmetry_1
_geom_torsion_site_symmetry_2
_geom_torsion_site_symmetry_3
_geom_torsion_site_symmetry_4
_geom_torsion_publ_flag
C5 N1 C1 C2 -0.8(2) . . . . ?
Co1 N1 C1 C2 179.73(11) . . . . ?
N1 C1 C2 C3 0.8(2) . . . . ?
C1 C2 C3 C4 -0.1(2) . . . . ?
C2 C3 C4 C5 -0.5(2) . . . . ?
C1 N1 C5 C4 0.1(2) . . . . ?
Co1 N1 C5 C4 179.62(11) . . . . ?
C1 N1 C5 C6 179.23(12) . . . . ?
Co1 N1 C5 C6 -1.26(15) . . . . ?
C3 C4 C5 N1 0.5(2) . . . . ?
C3 C4 C5 C6 -178.51(13) . . . . ?
C10 N2 C6 C7 1.1(2) . . . . ?
Co1 N2 C6 C7 -176.87(11) . . . . ?
C10 N2 C6 C5 -177.86(12) . . . . ?
Co1 N2 C6 C5 4.15(15) . . . . ?
N1 C5 C6 N2 -1.98(18) . . . . ?
C4 C5 C6 N2 177.13(13) . . . . ?
N1 C5 C6 C7 179.05(13) . . . . ?
C4 C5 C6 C7 -1.8(2) . . . . ?
N2 C6 C7 C8 -1.9(2) . . . . ?
C5 C6 C7 C8 176.96(13) . . . . ?
C6 C7 C8 C9 1.0(2) . . . . ?
C7 C8 C9 C10 0.7(2) . . . . ?
C6 N2 C10 C9 0.7(2) . . . . ?
Co1 N2 C10 C9 178.43(11) . . . . ?
C8 C9 C10 N2 -1.6(2) . . . . ?
Co1 O1 C11 O2 -5.3(2) . . . . ?
Co1 O1 C11 C12 177.09(9) . . . . ?
O2 C11 C12 C13 163.04(12) . . . . ?
O1 C11 C12 C13 -19.17(17) . . . . ?
O2 C11 C12 C17 36.79(17) . . . . ?
O1 C11 C12 C17 -145.42(13) . . . . ?
C11 C12 C13 C14 177.14(11) . . . . ?
C17 C12 C13 C14 -55.90(15) . . . . ?
C12 C13 C14 C15 57.15(15) . . . . ?
C13 C14 C15 C18 70.50(15) . . . . ?
C13 C14 C15 C16 -56.00(15) . . . . ?
C18 C15 C16 C17 -71.35(15) . . . . ?
C14 C15 C16 C17 54.88(16) . . . . ?
C15 C16 C17 C12 -54.67(16) . . . . ?
C13 C12 C17 C16 54.49(16) . . . . ?
C11 C12 C17 C16 -177.72(11) . . . . ?
Co1 O4 C18 O3 0.17(12) 3_666 . . . ?
Co1 O4 C18 C15 -175.93(11) 3_666 . . . ?
Co1 O3 C18 O4 -0.17(13) 3_666 . . . ?
Co1 O3 C18 C15 176.05(10) 3_666 . . . ?
C16 C15 C18 O4 -19.46(18) . . . . ?
C14 C15 C18 O4 -144.67(13) . . . . ?
C16 C15 C18 O3 164.41(12) . . . . ?
C14 C15 C18 O3 39.20(17) . . . . ?
